data_4504563
loop_
_publ_author_name
'Said, Farouq F.'
'Bazinet, Patrick'
'Ong, Tiow-Gan'
'Yap, Glenn P. A.'
'Richeson, Darrin S.'

_publ_section_title
;
 Hydrogen Bonding Motifs
 ofN,N&#x2018;,N&#x2018;&#x2009;&#x2018;-Trisubstituted Guanidinium
 Cations with Spherical and Rodlike Monoanions:&#x2009; Syntheses and
 Structures of I-, I3-, and SCN-Salts
;
_journal_issue 1
_journal_name_full 'Crystal Growth &amp; Design'
_journal_page_first 258
_journal_paper_doi 10.1021/cg050303a
_journal_volume 6
_journal_year 2006
_chemical_formula_sum 'C10 H24 I3 N3'
_chemical_formula_weight 567.02
_chemical_name_systematic
; 
 ? 
;
_space_group_IT_number 2
_symmetry_cell_setting triclinic
_symmetry_space_group_name_Hall '-P 1'
_symmetry_space_group_name_H-M 'P -1'
_atom_sites_solution_hydrogens geom
_atom_sites_solution_primary direct
_atom_sites_solution_secondary difmap
_audit_creation_method SHELXL-97
_cell_angle_alpha 74.633(3)
_cell_angle_beta 82.483(4)
_cell_angle_gamma 82.632(4)
_cell_formula_units_Z 2
_cell_length_a 8.731(3)
_cell_length_b 9.906(3)
_cell_length_c 11.485(3)
_cell_measurement_reflns_used 54
_cell_measurement_temperature 203(2)
_cell_measurement_theta_max 28.29
_cell_measurement_theta_min 1.47
_cell_volume 945.0(5)
_computing_cell_refinement 'SMART, Bruker (2000)'
_computing_data_collection 'SMART, Bruker (2000)'
_computing_data_reduction 'XPREP, Bruker (2000)'
_computing_molecular_graphics 'SHELXTL, Bruker (2000)'
_computing_publication_material 'SHELXTL, Bruker (2000)'
_computing_structure_refinement 'SHELXL-97 (Sheldrick, 1997)'
_computing_structure_solution 'SHELXS-97 (Sheldrick, 1990)'
_diffrn_ambient_temperature 203(2)
_diffrn_measured_fraction_theta_full 0.741
_diffrn_measured_fraction_theta_max 0.741
_diffrn_measurement_device_type 'CCD area detector'
_diffrn_measurement_method 'phi and omega scans'
_diffrn_radiation_monochromator graphite
_diffrn_radiation_source 'fine-focus sealed tube'
_diffrn_radiation_type MoK\a
_diffrn_radiation_wavelength 0.71073
_diffrn_reflns_av_R_equivalents 0.0316
_diffrn_reflns_av_sigmaI/netI 0.0510
_diffrn_reflns_limit_h_max 9
_diffrn_reflns_limit_h_min -11
_diffrn_reflns_limit_k_max 10
_diffrn_reflns_limit_k_min -12
_diffrn_reflns_limit_l_max 15
_diffrn_reflns_limit_l_min -15
_diffrn_reflns_number 5631
_diffrn_reflns_theta_full 28.75
_diffrn_reflns_theta_max 28.75
_diffrn_reflns_theta_min 1.85
_diffrn_standards_decay_% <1
_exptl_absorpt_coefficient_mu 4.948
_exptl_absorpt_correction_T_max 1.000000
_exptl_absorpt_correction_T_min 0.417957
_exptl_absorpt_correction_type multi-scan
_exptl_absorpt_process_details 'SADABS, Bruker (2000)'
_exptl_crystal_colour red
_exptl_crystal_density_diffrn 1.993
_exptl_crystal_density_method 'not measured'
_exptl_crystal_description block
_exptl_crystal_F_000 528
_exptl_crystal_size_max 0.80
_exptl_crystal_size_mid 0.60
_exptl_crystal_size_min 0.40
_refine_diff_density_max 1.329
_refine_diff_density_min -1.023
_refine_diff_density_rms 0.165
_refine_ls_extinction_coef 0.0184(10)
_refine_ls_extinction_expression Fc^*^=kFc[1+0.001xFc^2^\l^3^/sin(2\q)]^-1/4^
_refine_ls_extinction_method SHELXL
_refine_ls_goodness_of_fit_ref 1.003
_refine_ls_hydrogen_treatment mixed
_refine_ls_matrix_type full
_refine_ls_number_parameters 146
_refine_ls_number_reflns 3639
_refine_ls_number_restraints 0
_refine_ls_restrained_S_all 1.003
_refine_ls_R_factor_all 0.0532
_refine_ls_R_factor_gt 0.0391
_refine_ls_shift/su_max 0.001
_refine_ls_shift/su_mean 0.000
_refine_ls_structure_factor_coef Fsqd
_refine_ls_weighting_details 'calc w=1/[\s^2^(Fo^2^)+(0.0720P)^2^+0.5256P] where P=(Fo^2^+2Fc^2^)/3'
_refine_ls_weighting_scheme calc
_refine_ls_wR_factor_gt 0.1069
_refine_ls_wR_factor_ref 0.1219
_reflns_number_gt 2822
_reflns_number_total 3639
_reflns_threshold_expression >2sigma(I)
_cod_data_source_file cg050303asi20050629_051707.cif
_cod_data_source_block dr2082
_cod_depositor_comments
;
The following automatic conversions were performed:

'_symmetry_cell_setting' value 'Triclinic' changed to 'triclinic'
according to /home/saulius/struct/CIF-dictionaries/cif_core.dic
dictionary named 'cif_core.dic' version 2.4.1 from 2010-06-29.

Automatic conversion script
Id: cif_fix_values 1715 2011-07-08 13:25:40Z adriana 
;
_cod_original_sg_symbol_H-M P-1
_cod_database_code 4504563

loop_
_symmetry_equiv_pos_as_xyz
'x, y, z'
'-x, -y, -z'

loop_
_atom_site_label
_atom_site_type_symbol
_atom_site_fract_x
_atom_site_fract_y
_atom_site_fract_z
_atom_site_U_iso_or_equiv
_atom_site_adp_type
_atom_site_occupancy
_atom_site_symmetry_multiplicity
_atom_site_calc_flag
_atom_site_refinement_flags
I1 I 0.19579(4) 0.25193(3) 0.75813(3) 0.03319(15) Uani 1 1 d .
I2 I 0.08129(5) 0.15734(4) 0.56544(3) 0.04444(16) Uani 1 1 d .
I3 I 0.31214(5) 0.33898(4) 0.95246(3) 0.04490(17) Uani 1 1 d .
N1 N 0.3718(5) -0.2638(4) 0.7849(4) 0.0313(9) Uani 1 1 d .
H1B H 0.3736 -0.3537 0.7925 0.038 Uiso 1 1 calc R
N2 N 0.6322(5) -0.2867(4) 0.7145(4) 0.0303(9) Uani 1 1 d .
H2D H 0.7159 -0.2448 0.6860 0.036 Uiso 1 1 calc R
N3 N 0.5073(5) -0.0672(4) 0.7223(4) 0.0331(10) Uani 1 1 d .
H3D H 0.4183 -0.0190 0.7329 0.040 Uiso 1 1 calc R
C1 C 0.2227(6) -0.1909(5) 0.8219(5) 0.0352(12) Uani 1 1 d .
H1A H 0.2162 -0.0932 0.7704 0.042 Uiso 1 1 calc R
C2 C 0.0901(9) -0.2627(7) 0.7974(7) 0.062(2) Uani 1 1 d .
H2A H -0.0083 -0.2165 0.8233 0.093 Uiso 1 1 calc R
H2B H 0.0987 -0.3608 0.8422 0.093 Uiso 1 1 calc R
H2C H 0.0957 -0.2564 0.7113 0.093 Uiso 1 1 calc R
C3 C 0.2135(11) -0.1842(10) 0.9529(7) 0.076(2) Uani 1 1 d .
H3A H 0.1133 -0.1382 0.9755 0.114 Uiso 1 1 calc R
H3B H 0.2952 -0.1312 0.9622 0.114 Uiso 1 1 calc R
H3C H 0.2261 -0.2788 1.0049 0.114 Uiso 1 1 calc R
C4 C 0.6433(6) -0.4411(4) 0.7297(5) 0.0312(11) Uani 1 1 d .
H4A H 0.5837 -0.4836 0.8074 0.037 Uiso 1 1 calc R
C5 C 0.5739(8) -0.4764(6) 0.6265(6) 0.0471(15) Uani 1 1 d .
H5A H 0.5819 -0.5777 0.6388 0.071 Uiso 1 1 calc R
H5B H 0.6303 -0.4346 0.5495 0.071 Uiso 1 1 calc R
H5C H 0.4655 -0.4393 0.6261 0.071 Uiso 1 1 calc R
C6 C 0.8128(7) -0.4993(6) 0.7367(6) 0.0432(14) Uani 1 1 d .
H6A H 0.8219 -0.6002 0.7465 0.065 Uiso 1 1 calc R
H6B H 0.8507 -0.4792 0.8054 0.065 Uiso 1 1 calc R
H6C H 0.8737 -0.4555 0.6625 0.065 Uiso 1 1 calc R
C7 C 0.6435(6) 0.0146(5) 0.6857(4) 0.0276(10) Uani 1 1 d .
H7A H 0.7352 -0.0493 0.6677 0.033 Uiso 1 1 calc R
C8 C 0.6171(7) 0.1313(6) 0.5708(5) 0.0408(13) Uani 1 1 d .
H8A H 0.5992 0.0903 0.5065 0.061 Uiso 1 1 calc R
H8B H 0.7080 0.1831 0.5460 0.061 Uiso 1 1 calc R
H8D H 0.5274 0.1948 0.5870 0.061 Uiso 1 1 calc R
C9 C 0.6725(8) 0.0714(6) 0.7909(5) 0.0427(13) Uani 1 1 d .
H9A H 0.6866 -0.0061 0.8620 0.064 Uiso 1 1 calc R
H9D H 0.5842 0.1355 0.8086 0.064 Uiso 1 1 calc R
H9B H 0.7650 0.1210 0.7691 0.064 Uiso 1 1 calc R
C10 C 0.5037(6) -0.2068(4) 0.7413(4) 0.0242(9) Uani 1 1 d .

loop_
_atom_site_aniso_label
_atom_site_aniso_U_11
_atom_site_aniso_U_22
_atom_site_aniso_U_33
_atom_site_aniso_U_23
_atom_site_aniso_U_13
_atom_site_aniso_U_12
I1 0.0245(3) 0.0331(2) 0.0382(2) -0.00685(14) -0.00066(14) 0.00385(15)
I2 0.0351(3) 0.0603(3) 0.0384(2) -0.01361(17) -0.00267(15) -0.00498(19)
I3 0.0529(3) 0.0431(2) 0.0392(2) -0.00889(15) -0.00513(17) -0.00960(19)
N1 0.023(3) 0.0291(19) 0.043(2) -0.0116(16) -0.0035(17) -0.0013(17)
N2 0.024(3) 0.0207(17) 0.047(2) -0.0117(16) -0.0011(17) -0.0016(16)
N3 0.024(3) 0.0258(19) 0.051(3) -0.0134(17) -0.0009(18) -0.0030(17)
C1 0.025(3) 0.036(3) 0.042(3) -0.006(2) -0.005(2) 0.001(2)
C2 0.039(5) 0.054(4) 0.088(5) -0.002(3) -0.014(3) -0.012(3)
C3 0.067(6) 0.104(6) 0.057(4) -0.033(4) 0.002(4) 0.014(5)
C4 0.038(3) 0.0163(19) 0.041(3) -0.0090(18) -0.009(2) -0.0005(19)
C5 0.058(5) 0.036(3) 0.056(3) -0.024(2) -0.016(3) -0.001(3)
C6 0.034(4) 0.034(3) 0.061(4) -0.016(2) -0.004(3) 0.005(2)
C7 0.020(3) 0.025(2) 0.040(3) -0.0112(18) -0.0041(19) -0.0016(18)
C8 0.041(4) 0.042(3) 0.038(3) -0.006(2) -0.004(2) -0.006(3)
C9 0.049(4) 0.044(3) 0.041(3) -0.014(2) -0.010(2) -0.009(3)
C10 0.022(3) 0.026(2) 0.027(2) -0.0092(16) -0.0077(17) -0.0009(18)

loop_
_atom_type_symbol
_atom_type_description
_atom_type_scat_dispersion_real
_atom_type_scat_dispersion_imag
_atom_type_scat_source
C C 0.0033 0.0016 'International Tables Vol C Tables 4.2.6.8 and 6.1.1.4'
H H 0.0000 0.0000 'International Tables Vol C Tables 4.2.6.8 and 6.1.1.4'
N N 0.0061 0.0033 'International Tables Vol C Tables 4.2.6.8 and 6.1.1.4'
I I -0.4742 1.8119 'International Tables Vol C Tables 4.2.6.8 and 6.1.1.4'

loop_
_geom_angle_atom_site_label_1
_geom_angle_atom_site_label_2
_geom_angle_atom_site_label_3
_geom_angle
I3 I1 I2 178.629(14)
C10 N1 C1 126.9(4)
C10 N2 C4 125.3(4)
C10 N3 C7 128.1(4)
N1 C1 C3 111.2(5)
N1 C1 C2 109.1(5)
C3 C1 C2 112.7(6)
N2 C4 C6 108.5(4)
N2 C4 C5 111.1(4)
C6 C4 C5 112.0(4)
N3 C7 C9 109.0(4)
N3 C7 C8 109.8(4)
C9 C7 C8 112.4(4)
N1 C10 N2 120.5(4)
N1 C10 N3 119.6(4)
N2 C10 N3 119.9(4)

loop_
_geom_bond_atom_site_label_1
_geom_bond_atom_site_label_2
_geom_bond_distance
I1 I3 2.9316(8)
I1 I2 2.9484(8)
N1 C10 1.327(6)
N1 C1 1.474(7)
N2 C10 1.338(6)
N2 C4 1.485(5)
N3 C10 1.346(6)
N3 C7 1.477(6)
C1 C3 1.515(9)
C1 C2 1.525(9)
C4 C6 1.521(8)
C4 C5 1.535(7)
C7 C9 1.523(7)
C7 C8 1.528(7)
